data_7060141
loop_
_publ_author_name
'Wu, Tai-Xue'
'Jia, Jun-Song'
'Luo, Wei'
'Bian, He-Dong'
'Tang, Hai-Tao'
'Pan, Ying-Ming'
'Huang, Fu-Ping'

_publ_section_title
;
 A robust heterogeneous Co-MOF catalyst in azide--alkyne cycloaddition and
 Friedel--Crafts reactions as well as hydrosilylation of alkynes
;
_journal_issue 2
_journal_name_full 'New Journal of Chemistry'
_journal_page_first 872
_journal_page_last 880
_journal_paper_doi 10.1039/D0NJ04626D
_journal_volume 45
_journal_year 2021
_chemical_absolute_configuration ad
_chemical_formula_moiety 'C16 H13 Co2 N5 O6'
_chemical_formula_sum 'C16 H11 Co2 N5 O6'
_chemical_formula_weight 487.16
_space_group_crystal_system hexagonal
_space_group_IT_number 173
_space_group_name_Hall 'P 6c'
_space_group_name_H-M_alt 'P 63'
_atom_sites_solution_hydrogens mixed
_audit_creation_date 2019-11-29
_audit_creation_method
;
Olex2 1.2
(compiled 2018.05.29 svn.r3508 for OlexSys, GUI svn.r5506)
;
_audit_update_record
;
2020-01-13 deposited with the CCDC.	2020-12-08 downloaded from the CCDC.
;
_cell_angle_alpha 90
_cell_angle_beta 90
_cell_angle_gamma 120
_cell_formula_units_Z 6
_cell_length_a 21.6539(6)
_cell_length_b 21.6539(6)
_cell_length_c 8.3373(3)
_cell_measurement_reflns_used 7850
_cell_measurement_temperature 293(2)
_cell_measurement_theta_max 28.2690
_cell_measurement_theta_min 3.8960
_cell_volume 3385.54(18)
_computing_cell_refinement 'CrysAlisPro 1.171.40.53 (Rigaku OD, 2019)'
_computing_data_collection 'CrysAlisPro 1.171.40.53 (Rigaku OD, 2019)'
_computing_data_reduction 'CrysAlisPro 1.171.40.53 (Rigaku OD, 2019)'
_computing_molecular_graphics 'Olex2 (Dolomanov et al., 2009)'
_computing_publication_material 'Olex2 (Dolomanov et al., 2009)'
_computing_structure_refinement 'ShelXL (Sheldrick, 2015)'
_diffrn_ambient_temperature 293(2)
_diffrn_detector 'CCD plate'
_diffrn_detector_area_resol_mean 15.9784
_diffrn_detector_type Eos
_diffrn_measured_fraction_theta_full 0.996
_diffrn_measured_fraction_theta_max 0.996
_diffrn_measurement_details
;
List of Runs (angles in degrees, time in seconds):

  # Type    Start    End  Width  t~exp~   \w     \q     \k     \f   Frames
#--------------------------------------------------------------------------
  1  \w     34.00  94.00   0.50   25.00    --   17.77-178.00 150.00  120
  2  \w    -92.00   6.00   0.50   25.00    --  -19.57 -38.00 150.00  196
  3  \w    -41.00  49.00   0.50   25.00    --  -19.57  57.00 -30.00  180
  4  \w    -26.00  43.00   0.50   25.00    --   17.77  19.00  90.00  138
;
_diffrn_measurement_device 'four-circle diffractometer'
_diffrn_measurement_device_type 'SuperNova, Single source at offset/far, Eos'
_diffrn_measurement_method '\w scans'
_diffrn_orient_matrix_type 'CrysAlisPro convention (1999,Acta A55,543-557)'
_diffrn_orient_matrix_UB_11 -0.0196346000
_diffrn_orient_matrix_UB_12 -0.0331821000
_diffrn_orient_matrix_UB_13 -0.0400933000
_diffrn_orient_matrix_UB_21 0.0319507000
_diffrn_orient_matrix_UB_22 -0.0007635000
_diffrn_orient_matrix_UB_23 -0.0134075000
_diffrn_orient_matrix_UB_31 -0.0048362000
_diffrn_orient_matrix_UB_32 -0.0181271000
_diffrn_orient_matrix_UB_33 0.0738641000
_diffrn_radiation_monochromator mirror
_diffrn_radiation_probe x-ray
_diffrn_radiation_type MoK\a
_diffrn_radiation_wavelength 0.71073
_diffrn_reflns_av_R_equivalents 0.0459
_diffrn_reflns_av_unetI/netI 0.0333
_diffrn_reflns_Laue_measured_fraction_full 0.996
_diffrn_reflns_Laue_measured_fraction_max 0.996
_diffrn_reflns_limit_h_max 26
_diffrn_reflns_limit_h_min -26
_diffrn_reflns_limit_k_max 26
_diffrn_reflns_limit_k_min -27
_diffrn_reflns_limit_l_max 8
_diffrn_reflns_limit_l_min -10
_diffrn_reflns_number 20859
_diffrn_reflns_point_group_measured_fraction_full 0.960
_diffrn_reflns_point_group_measured_fraction_max 0.954
_diffrn_reflns_theta_full 25.242
_diffrn_reflns_theta_max 26.366
_diffrn_reflns_theta_min 3.764
_diffrn_source 'micro-focus sealed X-ray tube'
_diffrn_source_type 'SuperNova (Mo) X-ray Source'
_exptl_absorpt_coefficient_mu 1.507
_exptl_absorpt_correction_T_max 1.00000
_exptl_absorpt_correction_T_min 0.61226
_exptl_absorpt_correction_type multi-scan
_exptl_absorpt_process_details
;
CrysAlisPro 1.171.40.53 (Rigaku Oxford Diffraction, 2019)
Empirical absorption correction using spherical harmonics,
 implemented in SCALE3 ABSPACK scaling algorithm.
;
_exptl_crystal_colour red
_exptl_crystal_density_diffrn 1.434
_exptl_crystal_description strip
_exptl_crystal_F_000 1464
_exptl_crystal_size_max 0.31
_exptl_crystal_size_mid 0.28
_exptl_crystal_size_min 0.22
_refine_diff_density_max 0.214
_refine_diff_density_min -0.228
_refine_diff_density_rms 0.044
_refine_ls_abs_structure_details
;
 Flack x determined using 1677 quotients [(I+)-(I-)]/[(I+)+(I-)]
 (Parsons, Flack and Wagner, Acta Cryst. B69 (2013) 249-259).
;
_refine_ls_abs_structure_Flack -0.019(9)
_refine_ls_extinction_method none
_refine_ls_goodness_of_fit_ref 1.052
_refine_ls_hydrogen_treatment constr
_refine_ls_matrix_type full
_refine_ls_number_parameters 263
_refine_ls_number_reflns 4411
_refine_ls_number_restraints 1
_refine_ls_restrained_S_all 1.052
_refine_ls_R_factor_all 0.0284
_refine_ls_R_factor_gt 0.0241
_refine_ls_shift/su_max 0.003
_refine_ls_shift/su_mean 0.000
_refine_ls_structure_factor_coef Fsqd
_refine_ls_weighting_details 'w=1/[\s^2^(Fo^2^)+(0.0245P)^2^+0.5763P] where P=(Fo^2^+2Fc^2^)/3'
_refine_ls_weighting_scheme calc
_refine_ls_wR_factor_gt 0.0563
_refine_ls_wR_factor_ref 0.0587
_reflns_Friedel_coverage 0.786
_reflns_Friedel_fraction_full 0.919
_reflns_Friedel_fraction_max 0.904
_reflns_number_gt 4054
_reflns_number_total 4411
_reflns_threshold_expression 'I > 2\s(I)'
_cod_data_source_file d0nj04626d2.cif
_cod_data_source_block 20191122-hfp-wtx-l-co-mof-r_sq
_cod_depositor_comments 'Adding full bibliography for 7060141--7060142.cif.'
_cod_original_cell_volume 3385.5(2)
_cod_database_code 7060141
_shelx_shelxl_version_number 2014/7
_shelx_space_group_comment
;
The symmetry employed for this shelxl refinement is uniquely defined
by the following loop, which should always be used as a source of
symmetry information in preference to the above space-group names.
They are only intended as comments.
;
_shelx_estimated_absorpt_t_max 0.733
_shelx_estimated_absorpt_t_min 0.652
_reflns_odcompleteness_completeness 99.60
_reflns_odcompleteness_iscentric 1
_reflns_odcompleteness_theta 26.32
_olex2_refinement_description
;
1. Fixed Uiso
 At 1.2 times of:
  All C(H) groups, All C(H,H) groups
 At 1.5 times of:
  All O(H,H) groups
2.a Rotating group:
 O6(H6A,H6B)
2.b Ternary CH refined with riding coordinates:
 C2(H2)
2.c Secondary CH2 refined with riding coordinates:
 C3(H3A,H3B)
2.d Aromatic/amide H refined with riding coordinates:
 C16(H16), C14(H14), C13(H13), C15(H15), C5(H5), C8(H8), C6(H6), C7(H7)
;
_olex2_submission_special_instructions 'No special instructions were received'
_oxdiff_exptl_absorpt_empirical_details
;
Empirical correction (ABSPACK) includes:
- Absorption correction using spherical harmonics
- Frame scaling
;
_oxdiff_exptl_absorpt_empirical_full_max 1.389
_oxdiff_exptl_absorpt_empirical_full_min 0.622

loop_
_space_group_symop_operation_xyz
'x, y, z'
'x-y, x, z+1/2'
'-y, x-y, z'
'-x, -y, z+1/2'
'-x+y, -x, z'
'y, -x+y, z+1/2'

loop_
_atom_site_label
_atom_site_type_symbol
_atom_site_fract_x
_atom_site_fract_y
_atom_site_fract_z
_atom_site_U_iso_or_equiv
_atom_site_adp_type
_atom_site_occupancy
_atom_site_site_symmetry_order
_atom_site_calc_flag
_atom_site_refinement_flags_posn
_atom_site_refinement_flags_adp
_atom_site_refinement_flags_occupancy
_atom_site_disorder_assembly
_atom_site_disorder_group
Co1 Co -0.39247(2) 0.05816(2) -0.04817(8) 0.02078(11) Uani 1 1 d . . . . .
Co2 Co -0.47134(2) -0.10825(2) -0.04681(8) 0.02145(11) Uani 1 1 d . . . . .
O1 O -0.43120(13) 0.08275(12) -0.2574(3) 0.0282(6) Uani 1 1 d . . . . .
O3 O -0.40894(12) -0.02413(12) -0.1873(3) 0.0233(5) Uani 1 1 d . . . . .
C12 C -0.26352(18) 0.11232(18) 0.2940(5) 0.0268(8) Uani 1 1 d . . . . .
O6 O -0.55782(15) -0.18400(14) 0.0965(4) 0.0381(7) Uani 1 1 d . . . . .
H6A H -0.5955 -0.2119 0.0374 0.057 Uiso 1 1 d GR . . . .
H6B H -0.5741 -0.1625 0.1594 0.057 Uiso 1 1 d GR . . . .
C16 C -0.2914(2) 0.15533(19) 0.3275(6) 0.0404(11) Uani 1 1 d . . . . .
H16 H -0.3402 0.1377 0.3195 0.049 Uiso 1 1 calc R . . . .
C14 C -0.1494(2) 0.2125(2) 0.3536(6) 0.0431(11) Uani 1 1 d . . . . .
H14 H -0.1003 0.2317 0.3613 0.052 Uiso 1 1 calc R . . . .
O4 O -0.55010(14) -0.15542(14) -0.2246(3) 0.0358(7) Uani 1 1 d . . . . .
C13 C -0.1904(2) 0.1421(2) 0.3083(6) 0.0450(11) Uani 1 1 d . . . . .
H13 H -0.1691 0.1148 0.2876 0.054 Uiso 1 1 calc R . . . .
C15 C -0.24629(19) 0.22516(19) 0.3733(5) 0.0411(11) Uani 1 1 d . . . . .
H15 H -0.2664 0.2534 0.3962 0.049 Uiso 1 1 calc R . . . .
C2 C -0.42274(17) -0.01666(17) -0.3491(4) 0.0231(7) Uani 1 1 d . . . . .
H2 H -0.3767 0.0055 -0.4045 0.028 Uiso 1 1 calc R . . . .
C3 C -0.47001(19) -0.08727(19) -0.4328(5) 0.0301(8) Uani 1 1 d . . . . .
H3A H -0.4746 -0.0784 -0.5450 0.036 Uiso 1 1 calc R . . . .
H3B H -0.4475 -0.1163 -0.4275 0.036 Uiso 1 1 calc R . . . .
C4 C -0.54343(19) -0.12800(17) -0.3590(5) 0.0273(8) Uani 1 1 d . . . . .
O2 O -0.48995(13) 0.03152(13) -0.4817(3) 0.0292(6) Uani 1 1 d . . . . .
O5 O -0.59617(13) -0.13436(13) -0.4365(3) 0.0336(6) Uani 1 1 d . . . . .
C1 C -0.45141(17) 0.03570(17) -0.3646(4) 0.0225(7) Uani 1 1 d . . . . .
N2 N -0.30315(15) -0.01718(15) 0.3106(4) 0.0304(7) Uani 1 1 d . . . . .
C11 C -0.30976(17) 0.03693(17) 0.2477(4) 0.0239(7) Uani 1 1 d . . . . .
N3 N -0.36398(14) 0.01453(13) 0.1455(4) 0.0226(6) Uani 1 1 d . . . . .
N4 N -0.39576(14) -0.05837(14) 0.1409(4) 0.0218(6) Uani 1 1 d . . . . .
C10 C -0.35830(18) -0.07473(17) 0.2439(4) 0.0243(8) Uani 1 1 d . . . . .
C9 C -0.37743(19) -0.14878(17) 0.2846(4) 0.0255(8) Uani 1 1 d . . . . .
C5 C -0.44816(19) -0.20052(18) 0.3050(5) 0.0330(9) Uani 1 1 d . . . . .
H5 H -0.4841 -0.1897 0.2864 0.040 Uiso 1 1 calc R . . . .
C8 C -0.3272(2) -0.1683(2) 0.3127(6) 0.0450(11) Uani 1 1 d . . . . .
H8 H -0.2789 -0.1352 0.3025 0.054 Uiso 1 1 calc R . . . .
C6 C -0.46508(19) -0.26762(18) 0.3524(5) 0.0333(9) Uani 1 1 d . . . . .
H6 H -0.5129 -0.3014 0.3666 0.040 Uiso 1 1 calc R . . . .
C7 C -0.3493(2) -0.2377(2) 0.3564(6) 0.0471(12) Uani 1 1 d . . . . .
H7 H -0.3147 -0.2508 0.3709 0.057 Uiso 1 1 calc R . . . .
N5 N -0.41679(15) -0.28681(15) 0.3790(4) 0.0285(7) Uani 1 1 d . . . . .
N1 N -0.17626(15) 0.25427(15) 0.3867(4) 0.0272(7) Uani 1 1 d . . . . .

loop_
_atom_site_aniso_label
_atom_site_aniso_U_11
_atom_site_aniso_U_22
_atom_site_aniso_U_33
_atom_site_aniso_U_23
_atom_site_aniso_U_13
_atom_site_aniso_U_12
Co1 0.02069(19) 0.01694(19) 0.0229(2) 0.0015(3) 0.0006(3) 0.00808(15)
Co2 0.02337(19) 0.01777(19) 0.0243(2) -0.0012(3) -0.0012(3) 0.01108(16)
O1 0.0378(14) 0.0249(12) 0.0262(14) -0.0017(11) -0.0063(11) 0.0188(11)
O3 0.0248(12) 0.0241(12) 0.0228(13) -0.0014(10) -0.0016(11) 0.0136(10)
C12 0.0275(18) 0.0203(16) 0.025(2) -0.0022(15) -0.0045(15) 0.0065(14)
O6 0.0402(16) 0.0326(15) 0.0441(19) 0.0017(14) 0.0119(14) 0.0200(13)
C16 0.0224(18) 0.029(2) 0.067(3) -0.018(2) -0.012(2) 0.0109(16)
C14 0.0217(18) 0.031(2) 0.072(3) -0.017(2) -0.007(2) 0.0103(16)
O4 0.0301(14) 0.0370(16) 0.0333(16) 0.0075(13) -0.0057(12) 0.0115(13)
C13 0.034(2) 0.029(2) 0.077(3) -0.017(2) -0.011(2) 0.0190(17)
C15 0.0278(19) 0.0221(18) 0.073(3) -0.0154(19) -0.012(2) 0.0121(16)
C2 0.0227(16) 0.0263(17) 0.025(2) 0.0018(15) 0.0019(14) 0.0161(15)
C3 0.038(2) 0.034(2) 0.026(2) -0.0051(17) -0.0010(17) 0.0229(17)
C4 0.0293(18) 0.0198(17) 0.035(2) -0.0092(16) -0.0071(16) 0.0138(15)
O2 0.0324(13) 0.0294(13) 0.0307(14) -0.0015(10) -0.0068(11) 0.0192(11)
O5 0.0327(14) 0.0285(13) 0.0381(16) 0.0009(12) -0.0097(12) 0.0142(12)
C1 0.0211(16) 0.0235(17) 0.024(2) 0.0050(15) 0.0050(15) 0.0122(14)
N2 0.0301(16) 0.0228(14) 0.0359(19) 0.0000(14) -0.0116(15) 0.0113(13)
C11 0.0254(17) 0.0161(16) 0.0256(19) -0.0007(14) -0.0036(15) 0.0068(13)
N3 0.0235(14) 0.0130(13) 0.0269(16) -0.0006(12) -0.0023(13) 0.0058(12)
N4 0.0221(14) 0.0137(13) 0.0259(16) 0.0027(12) 0.0008(12) 0.0062(11)
C10 0.0282(17) 0.0185(16) 0.028(2) 0.0010(15) -0.0025(16) 0.0128(14)
C9 0.0328(18) 0.0171(16) 0.026(2) -0.0015(14) -0.0033(16) 0.0123(14)
C5 0.0261(18) 0.0245(17) 0.049(3) 0.0043(18) -0.0073(18) 0.0128(15)
C8 0.027(2) 0.032(2) 0.071(3) 0.013(2) 0.002(2) 0.0113(17)
C6 0.0251(18) 0.0225(18) 0.049(3) 0.0062(17) -0.0034(18) 0.0094(15)
C7 0.029(2) 0.035(2) 0.082(4) 0.023(2) 0.008(2) 0.0201(18)
N5 0.0313(16) 0.0221(14) 0.0348(18) 0.0040(13) -0.0009(14) 0.0153(13)
N1 0.0257(15) 0.0194(14) 0.0323(17) -0.0036(12) -0.0052(13) 0.0082(12)

loop_
_atom_type_symbol
_atom_type_description
_atom_type_scat_dispersion_real
_atom_type_scat_dispersion_imag
_atom_type_scat_source
C C 0.0033 0.0016 'International Tables Vol C Tables 4.2.6.8 and 6.1.1.4'
H H 0.0000 0.0000 'International Tables Vol C Tables 4.2.6.8 and 6.1.1.4'
Co Co 0.3494 0.9721 'International Tables Vol C Tables 4.2.6.8 and 6.1.1.4'
N N 0.0061 0.0033 'International Tables Vol C Tables 4.2.6.8 and 6.1.1.4'
O O 0.0106 0.0060 'International Tables Vol C Tables 4.2.6.8 and 6.1.1.4'

loop_
_geom_angle_atom_site_label_1
_geom_angle_atom_site_label_2
_geom_angle_atom_site_label_3
_geom_angle
_geom_angle_site_symmetry_1
_geom_angle_site_symmetry_3
_geom_angle_publ_flag
O1 Co1 O2 90.02(9) . 4_455 ?
O3 Co1 O1 80.19(9) . . ?
O3 Co1 O2 76.47(9) . 4_455 ?
O3 Co1 O5 162.98(10) . 4_455 ?
O3 Co1 N3 90.38(10) . . ?
O3 Co1 N5 97.69(11) . 6_554 ?
O5 Co1 O1 87.07(10) 4_455 . ?
O5 Co1 O2 92.41(9) 4_455 4_455 ?
O5 Co1 N3 101.29(11) 4_455 . ?
O5 Co1 N5 93.48(11) 4_455 6_554 ?
N3 Co1 O1 169.67(10) . . ?
N3 Co1 O2 83.64(10) . 4_455 ?
N3 Co1 N5 95.62(11) . 6_554 ?
N5 Co1 O1 89.84(11) 6_554 . ?
N5 Co1 O2 174.09(10) 6_554 4_455 ?
O3 Co2 O6 162.78(10) . . ?
O3 Co2 O4 92.51(10) . . ?
O3 Co2 O2 78.66(9) . 4_455 ?
O3 Co2 N4 88.32(10) . . ?
O3 Co2 N1 98.67(11) . 2_554 ?
O6 Co2 O2 85.73(10) . 4_455 ?
O6 Co2 N1 97.01(11) . 2_554 ?
O4 Co2 O6 80.45(11) . . ?
O4 Co2 O2 91.01(10) . 4_455 ?
O4 Co2 N4 176.35(11) . . ?
O4 Co2 N1 89.80(12) . 2_554 ?
N4 Co2 O6 97.77(11) . . ?
N4 Co2 O2 85.67(10) . 4_455 ?
N4 Co2 N1 93.59(11) . 2_554 ?
N1 Co2 O2 177.24(10) 2_554 4_455 ?
C1 O1 Co1 113.8(2) . . ?
Co1 O3 Co2 102.01(11) . . ?
C2 O3 Co1 113.96(19) . . ?
C2 O3 Co2 125.2(2) . . ?
C16 C12 C13 117.1(3) . . ?
C16 C12 C11 121.3(3) . . ?
C13 C12 C11 121.5(3) . . ?
Co2 O6 H6A 111.6 . . ?
Co2 O6 H6B 110.8 . . ?
H6A O6 H6B 102.5 . . ?
C12 C16 H16 120.3 . . ?
C12 C16 C15 119.4(3) . . ?
C15 C16 H16 120.3 . . ?
C13 C14 H14 118.3 . . ?
N1 C14 H14 118.3 . . ?
N1 C14 C13 123.4(3) . . ?
C4 O4 Co2 122.2(2) . . ?
C12 C13 H13 120.2 . . ?
C14 C13 C12 119.5(4) . . ?
C14 C13 H13 120.2 . . ?
C16 C15 H15 118.0 . . ?
N1 C15 C16 123.9(3) . . ?
N1 C15 H15 118.0 . . ?
O3 C2 H2 106.6 . . ?
O3 C2 C3 113.5(3) . . ?
O3 C2 C1 110.5(3) . . ?
C3 C2 H2 106.6 . . ?
C3 C2 C1 112.6(3) . . ?
C1 C2 H2 106.6 . . ?
C2 C3 H3A 109.1 . . ?
C2 C3 H3B 109.1 . . ?
H3A C3 H3B 107.8 . . ?
C4 C3 C2 112.6(3) . . ?
C4 C3 H3A 109.1 . . ?
C4 C3 H3B 109.1 . . ?
O4 C4 C3 118.9(3) . . ?
O4 C4 O5 121.9(3) . . ?
O5 C4 C3 119.2(3) . . ?
Co2 O2 Co1 84.57(8) 4_454 4_454 ?
C1 O2 Co1 130.0(2) . 4_454 ?
C1 O2 Co2 127.4(2) . 4_454 ?
C4 O5 Co1 128.6(2) . 4_454 ?
O1 C1 C2 115.5(3) . . ?
O2 C1 O1 124.0(3) . . ?
O2 C1 C2 120.5(3) . . ?
C10 N2 C11 102.3(3) . . ?
N2 C11 C12 123.3(3) . . ?
N3 C11 C12 123.8(3) . . ?
N3 C11 N2 112.8(3) . . ?
C11 N3 Co1 136.7(2) . . ?
C11 N3 N4 106.3(3) . . ?
N4 N3 Co1 113.8(2) . . ?
N3 N4 Co2 114.9(2) . . ?
C10 N4 Co2 138.4(2) . . ?
C10 N4 N3 105.3(3) . . ?
N2 C10 N4 113.2(3) . . ?
N2 C10 C9 123.2(3) . . ?
N4 C10 C9 123.5(3) . . ?
C5 C9 C10 120.1(3) . . ?
C8 C9 C10 122.5(3) . . ?
C8 C9 C5 117.2(3) . . ?
C9 C5 H5 120.1 . . ?
C6 C5 C9 119.7(3) . . ?
C6 C5 H5 120.1 . . ?
C9 C8 H8 120.5 . . ?
C9 C8 C7 119.1(4) . . ?
C7 C8 H8 120.5 . . ?
C5 C6 H6 118.4 . . ?
N5 C6 C5 123.3(3) . . ?
N5 C6 H6 118.4 . . ?
C8 C7 H7 118.2 . . ?
N5 C7 C8 123.7(4) . . ?
N5 C7 H7 118.2 . . ?
C6 N5 Co1 119.2(2) . 2 ?
C7 N5 Co1 123.8(2) . 2 ?
C7 N5 C6 117.0(3) . . ?
C14 N1 Co2 120.7(2) . 6 ?
C15 N1 Co2 122.7(2) . 6 ?
C15 N1 C14 116.5(3) . . ?

loop_
_geom_bond_atom_site_label_1
_geom_bond_atom_site_label_2
_geom_bond_distance
_geom_bond_site_symmetry_2
_geom_bond_publ_flag
Co1 O1 2.116(2) . ?
Co1 O3 2.003(2) . ?
Co1 O2 2.370(2) 4_455 ?
Co1 O5 2.014(2) 4_455 ?
Co1 N3 2.112(3) . ?
Co1 N5 2.113(3) 6_554 ?
Co2 O3 2.014(2) . ?
Co2 O6 2.134(3) . ?
Co2 O4 2.099(3) . ?
Co2 O2 2.269(2) 4_455 ?
Co2 N4 2.128(3) . ?
Co2 N1 2.135(3) 2_554 ?
O1 C1 1.258(4) . ?
O3 C2 1.408(4) . ?
C12 C16 1.367(5) . ?
C12 C13 1.384(5) . ?
C12 C11 1.477(4) . ?
O6 H6A 0.8830 . ?
O6 H6B 0.8824 . ?
C16 H16 0.9300 . ?
C16 C15 1.382(5) . ?
C14 H14 0.9300 . ?
C14 C13 1.380(5) . ?
C14 N1 1.326(5) . ?
O4 C4 1.242(5) . ?
C13 H13 0.9300 . ?
C15 H15 0.9300 . ?
C15 N1 1.324(4) . ?
C2 H2 0.9800 . ?
C2 C3 1.519(5) . ?
C2 C1 1.546(4) . ?
C3 H3A 0.9700 . ?
C3 H3B 0.9700 . ?
C3 C4 1.510(5) . ?
C4 O5 1.258(4) . ?
O2 Co1 2.370(2) 4_454 ?
O2 Co2 2.269(2) 4_454 ?
O2 C1 1.258(4) . ?
O5 Co1 2.014(2) 4_454 ?
N2 C11 1.355(4) . ?
N2 C10 1.342(4) . ?
C11 N3 1.331(4) . ?
N3 N4 1.371(4) . ?
N4 C10 1.345(4) . ?
C10 C9 1.481(4) . ?
C9 C5 1.383(5) . ?
C9 C8 1.370(5) . ?
C5 H5 0.9300 . ?
C5 C6 1.367(5) . ?
C8 H8 0.9300 . ?
C8 C7 1.379(5) . ?
C6 H6 0.9300 . ?
C6 N5 1.323(4) . ?
C7 H7 0.9300 . ?
C7 N5 1.322(5) . ?
N5 Co1 2.113(3) 2 ?
N1 Co2 2.135(3) 6 ?

loop_
_geom_torsion_atom_site_label_1
_geom_torsion_atom_site_label_2
_geom_torsion_atom_site_label_3
_geom_torsion_atom_site_label_4
_geom_torsion
_geom_torsion_site_symmetry_1
_geom_torsion_site_symmetry_2
_geom_torsion_site_symmetry_3
_geom_torsion_site_symmetry_4
_geom_torsion_publ_flag
Co1 O1 C1 C2 -18.9(4) . . . . ?
Co1 O1 C1 O2 163.8(3) . . . . ?
Co1 O3 C2 C3 -150.6(2) . . . . ?
Co1 O3 C2 C1 -23.0(3) . . . . ?
Co1 O2 C1 O1 -114.8(3) 4_454 . . . ?
Co1 O2 C1 C2 68.1(4) 4_454 . . . ?
Co1 N3 N4 Co2 -5.0(3) . . . . ?
Co1 N3 N4 C10 164.1(2) . . . . ?
Co2 O3 C2 C3 -24.3(4) . . . . ?
Co2 O3 C2 C1 103.3(3) . . . . ?
Co2 O4 C4 C3 33.8(4) . . . . ?
Co2 O4 C4 O5 -147.6(3) . . . . ?
Co2 O2 C1 O1 4.3(5) 4_454 . . . ?
Co2 O2 C1 C2 -172.8(2) 4_454 . . . ?
Co2 N4 C10 N2 163.0(3) . . . . ?
Co2 N4 C10 C9 -19.2(6) . . . . ?
O3 C2 C3 C4 62.7(4) . . . . ?
O3 C2 C1 O1 28.1(4) . . . . ?
O3 C2 C1 O2 -154.5(3) . . . . ?
C12 C16 C15 N1 0.4(7) . . . . ?
C12 C11 N3 Co1 25.8(6) . . . . ?
C12 C11 N3 N4 -176.7(3) . . . . ?
C16 C12 C13 C14 -0.5(7) . . . . ?
C16 C12 C11 N2 -134.2(4) . . . . ?
C16 C12 C11 N3 42.9(6) . . . . ?
C16 C15 N1 Co2 178.7(4) . . . 6 ?
C16 C15 N1 C14 -0.2(7) . . . . ?
O4 C4 O5 Co1 132.3(3) . . . 4_454 ?
C13 C12 C16 C15 0.0(7) . . . . ?
C13 C12 C11 N2 44.5(6) . . . . ?
C13 C12 C11 N3 -138.4(4) . . . . ?
C13 C14 N1 Co2 -179.3(4) . . . 6 ?
C13 C14 N1 C15 -0.4(7) . . . . ?
C2 C3 C4 O4 -71.3(4) . . . . ?
C2 C3 C4 O5 110.1(4) . . . . ?
C3 C2 C1 O1 156.2(3) . . . . ?
C3 C2 C1 O2 -26.4(4) . . . . ?
C3 C4 O5 Co1 -49.1(4) . . . 4_454 ?
C1 C2 C3 C4 -63.8(4) . . . . ?
N2 C11 N3 Co1 -156.8(3) . . . . ?
N2 C11 N3 N4 0.6(4) . . . . ?
N2 C10 C9 C5 138.0(4) . . . . ?
N2 C10 C9 C8 -38.2(6) . . . . ?
C11 C12 C16 C15 178.7(4) . . . . ?
C11 C12 C13 C14 -179.3(4) . . . . ?
C11 N2 C10 N4 2.3(4) . . . . ?
C11 N2 C10 C9 -175.5(3) . . . . ?
C11 N3 N4 Co2 -168.3(2) . . . . ?
C11 N3 N4 C10 0.8(4) . . . . ?
N3 N4 C10 N2 -2.1(4) . . . . ?
N3 N4 C10 C9 175.8(3) . . . . ?
N4 C10 C9 C5 -39.7(5) . . . . ?
N4 C10 C9 C8 144.2(4) . . . . ?
C10 N2 C11 C12 175.6(3) . . . . ?
C10 N2 C11 N3 -1.8(4) . . . . ?
C10 C9 C5 C6 -175.9(4) . . . . ?
C10 C9 C8 C7 177.4(4) . . . . ?
C9 C5 C6 N5 -0.8(7) . . . . ?
C9 C8 C7 N5 -2.6(8) . . . . ?
C5 C9 C8 C7 1.1(7) . . . . ?
C5 C6 N5 Co1 -180.0(3) . . . 2 ?
C5 C6 N5 C7 -0.5(6) . . . . ?
C8 C9 C5 C6 0.5(6) . . . . ?
C8 C7 N5 Co1 -178.3(4) . . . 2 ?
C8 C7 N5 C6 2.2(7) . . . . ?
N1 C14 C13 C12 0.8(8) . . . . ?
